data_7051849
loop_
_publ_author_name
'Tran, Huu-Anh'
'Collins, Julie'
'Georghiou, Paris E.'

_publ_section_title
;
 Synthesis of &#x201C;calixarene-like&#x201D;
 N,N-ditosyldiaza[3.3](1,4)naphthalenophanes
;
_journal_issue 7
_journal_name_full 'New Journal of Chemistry'
_journal_page_first 1175
_journal_paper_doi 10.1039/b717797f
_journal_volume 32
_journal_year 2008
_chemical_formula_sum 'C45.5 H45.5 Cl10.5 N2 O8 S2'
_chemical_formula_weight 1184.68
_chemical_name_systematic
;
?
;
_space_group_IT_number 2
_symmetry_cell_setting triclinic
_symmetry_space_group_name_Hall '-P 1'
_symmetry_space_group_name_H-M 'P -1'
_atom_sites_solution_hydrogens geom
_atom_sites_solution_primary direct
_atom_sites_solution_secondary difmap
_audit_creation_method SHELXL-97
_cell_angle_alpha 92.450(2)
_cell_angle_beta 103.0690(10)
_cell_angle_gamma 112.024(2)
_cell_formula_units_Z 2
_cell_length_a 12.9568(11)
_cell_length_b 14.4422(14)
_cell_length_c 15.5453(12)
_cell_measurement_reflns_used 12284
_cell_measurement_temperature 153(2)
_cell_measurement_theta_max 30.7
_cell_measurement_theta_min 1.8
_cell_volume 2600.5(4)
_computing_cell_refinement 'CrystalClear (Rigaku/MSC Inc., 2005)'
_computing_data_collection 'CrystalClear (Rigaku/MSC Inc., 2005)'
_computing_data_reduction 'CrystalClear (Rigaku/MSC Inc., 2005)'
_computing_molecular_graphics 'CrystalStructure 3.7.0 (Rigaku)'
_computing_publication_material 'CrystalStructure 3.7.0 (Rigaku)'
_computing_structure_refinement 'SHELXL-97 (Sheldrick, 1997)'
_computing_structure_solution 'SHELXS-97 (Sheldrick, 1990)'
_diffrn_ambient_temperature 153(2)
_diffrn_detector_area_resol_mean 14.63
_diffrn_measured_fraction_theta_full 0.989
_diffrn_measured_fraction_theta_max 0.989
_diffrn_measurement_device_type 'Rigaku Saturn'
_diffrn_measurement_method \w
_diffrn_radiation_monochromator graphite
_diffrn_radiation_source 'fine-focus sealed tube'
_diffrn_radiation_type MoK\a
_diffrn_radiation_wavelength 0.71070
_diffrn_reflns_av_R_equivalents 0.0201
_diffrn_reflns_av_sigmaI/netI 0.0250
_diffrn_reflns_limit_h_max 14
_diffrn_reflns_limit_h_min -16
_diffrn_reflns_limit_k_max 18
_diffrn_reflns_limit_k_min -17
_diffrn_reflns_limit_l_max 18
_diffrn_reflns_limit_l_min -19
_diffrn_reflns_number 27650
_diffrn_reflns_theta_full 26.50
_diffrn_reflns_theta_max 26.50
_diffrn_reflns_theta_min 2.12
_exptl_absorpt_coefficient_mu 0.695
_exptl_absorpt_correction_T_max 0.8542
_exptl_absorpt_correction_T_min 0.7736
_exptl_absorpt_correction_type numerical
_exptl_absorpt_process_details
;
Higashi, T. (1999). Program for Absorption Correction.
Rigaku Corporation, Tokyo, Japan.
;
_exptl_crystal_colour colorless
_exptl_crystal_density_diffrn 1.513
_exptl_crystal_density_method 'not measured'
_exptl_crystal_description prism
_exptl_crystal_F_000 1214
_exptl_crystal_size_max 0.50
_exptl_crystal_size_mid 0.30
_exptl_crystal_size_min 0.20
_refine_diff_density_max 1.525
_refine_diff_density_min -1.438
_refine_diff_density_rms 0.077
_refine_ls_extinction_method none
_refine_ls_goodness_of_fit_ref 1.071
_refine_ls_hydrogen_treatment mixed
_refine_ls_matrix_type full
_refine_ls_number_parameters 632
_refine_ls_number_reflns 10658
_refine_ls_number_restraints 0
_refine_ls_restrained_S_all 1.071
_refine_ls_R_factor_all 0.0763
_refine_ls_R_factor_gt 0.0720
_refine_ls_shift/su_max 0.000
_refine_ls_shift/su_mean 0.000
_refine_ls_structure_factor_coef Fsqd
_refine_ls_weighting_details 'calc w=1/[\s^2^(Fo^2^)+(0.0802P)^2^+4.6135P] where P=(Fo^2^+2Fc^2^)/3'
_refine_ls_weighting_scheme calc
_refine_ls_wR_factor_gt 0.1773
_refine_ls_wR_factor_ref 0.1813
_reflns_number_gt 9861
_reflns_number_total 10658
_reflns_threshold_expression >2sigma(I)
_cod_data_source_file b717797f.txt
_cod_data_source_block shelxl
_cod_depositor_comments
;
The following automatic conversions were performed:
'_exptl_absorpt_correction_type' value 'Numerical' changed to 'numerical'
according to '/home/saulius/struct/CIF-dictionaries/cif_core.dic'
dictionary named 'cif_core.dic' version 2.4.1 from 2010-06-29.

Automatic conversion script
Id: cif_fix_enum 1527 2010-12-29 10:47:43Z saulius 
;
_cod_original_formula_sum 'C45.50 H45.50 Cl10.50 N2 O8 S2'
_cod_database_code 7051849

loop_
_symmetry_equiv_pos_as_xyz
'x, y, z'
'-x, -y, -z'

loop_
_atom_site_label
_atom_site_type_symbol
_atom_site_fract_x
_atom_site_fract_y
_atom_site_fract_z
_atom_site_U_iso_or_equiv
_atom_site_adp_type
_atom_site_occupancy
_atom_site_symmetry_multiplicity
_atom_site_calc_flag
_atom_site_refinement_flags
_atom_site_disorder_assembly
_atom_site_disorder_group
Cl1 Cl 0.27597(11) 0.75623(8) 0.41348(9) 0.0692(3) Uani 1 1 d . . .
Cl2 Cl 0.11791(10) 0.59334(10) 0.27554(7) 0.0627(3) Uani 1 1 d . . .
Cl3 Cl 0.12031(10) 0.57591(8) 0.45990(7) 0.0592(3) Uani 1 1 d . . .
Cl4 Cl 0.43854(13) 0.93641(12) 0.25197(12) 0.0921(5) Uani 1 1 d . . .
Cl5 Cl 0.46626(14) 0.74883(9) 0.23210(11) 0.0873(5) Uani 1 1 d . . .
Cl6 Cl 0.56275(11) 0.87593(11) 0.39868(8) 0.0818(4) Uani 1 1 d . . .
Cl7 Cl 0.7000(2) 0.37106(15) 0.2164(3) 0.1761(14) Uani 1 1 d . . .
Cl8 Cl 0.50561(13) 0.18333(11) 0.19217(9) 0.0800(4) Uani 1 1 d . . .
Cl9 Cl 0.59673(17) 0.31246(12) 0.35830(11) 0.1044(6) Uani 1 1 d . . .
Cl10 Cl 0.4183(3) 0.5653(3) -0.0651(2) 0.1020(11) Uani 0.50 1 d P . .
Cl11 Cl 0.4908(4) 0.5850(3) 0.0419(3) 0.1224(14) Uani 0.50 1 d P . .
Cl12 Cl 0.5444(3) 0.5566(3) 0.10784(19) 0.0890(8) Uani 0.50 1 d P . .
S1 S -0.12695(6) -0.27436(5) 0.37132(5) 0.03216(18) Uani 1 1 d . . .
S2 S 0.24399(6) 0.30139(5) 0.11542(5) 0.02729(17) Uani 1 1 d . . .
O1 O -0.1150(2) -0.34163(17) 0.30691(17) 0.0398(5) Uani 1 1 d . . .
O2 O -0.0442(2) -0.24122(17) 0.45664(16) 0.0416(6) Uani 1 1 d . . .
O3 O 0.25666(19) 0.24180(16) 0.04573(15) 0.0352(5) Uani 1 1 d . . .
O4 O 0.33942(18) 0.35029(16) 0.19202(15) 0.0351(5) Uani 1 1 d . . .
O5 O -0.20563(18) 0.05838(16) 0.33828(14) 0.0329(5) Uani 1 1 d . . .
O6 O -0.31981(17) -0.08397(16) 0.14246(14) 0.0302(4) Uani 1 1 d . . .
O7 O -0.08610(19) 0.23742(16) 0.28348(14) 0.0327(5) Uani 1 1 d . . .
O8 O -0.20595(18) 0.09384(17) 0.07406(14) 0.0328(5) Uani 1 1 d . . .
N1 N -0.1209(2) -0.17272(18) 0.32533(16) 0.0282(5) Uani 1 1 d . . .
N2 N 0.1369(2) 0.22773(17) 0.15229(15) 0.0255(5) Uani 1 1 d . . .
C1 C -0.2657(3) -0.3321(2) 0.3879(2) 0.0306(6) Uani 1 1 d . . .
C2 C -0.2912(3) -0.2979(3) 0.4613(2) 0.0432(8) Uani 1 1 d . . .
H1 H -0.2327 -0.2462 0.5057 0.052 Uiso 1 1 calc R . .
C3 C -0.4037(3) -0.3402(3) 0.4696(2) 0.0458(8) Uani 1 1 d . . .
H2 H -0.4210 -0.3173 0.5206 0.055 Uiso 1 1 calc R . .
C4 C -0.4904(3) -0.4144(2) 0.4059(2) 0.0364(7) Uani 1 1 d . . .
C5 C -0.4619(3) -0.4484(3) 0.3334(3) 0.0469(9) Uani 1 1 d . . .
H3 H -0.5201 -0.5011 0.2897 0.056 Uiso 1 1 calc R . .
C6 C -0.3511(3) -0.4077(3) 0.3234(3) 0.0449(8) Uani 1 1 d . . .
H4 H -0.3335 -0.4313 0.2728 0.054 Uiso 1 1 calc R . .
C7 C -0.6132(3) -0.4567(3) 0.4126(3) 0.0507(9) Uani 1 1 d . . .
H5 H -0.6530 -0.4152 0.3851 0.061 Uiso 1 1 calc R . .
H6 H -0.6139 -0.4563 0.4756 0.061 Uiso 1 1 calc R . .
H7 H -0.6528 -0.5261 0.3816 0.061 Uiso 1 1 calc R . .
C8 C -0.1971(3) -0.1932(2) 0.23287(19) 0.0295(6) Uani 1 1 d . . .
H8 H -0.2738 -0.1960 0.2355 0.035 Uiso 1 1 calc R . .
H9 H -0.2077 -0.2596 0.2036 0.035 Uiso 1 1 calc R . .
C9 C -0.1456(2) -0.1122(2) 0.17855(18) 0.0267(6) Uani 1 1 d . . .
C10 C -0.0337(2) -0.0916(2) 0.16516(18) 0.0252(6) Uani 1 1 d . . .
C11 C 0.0233(3) -0.1582(2) 0.18616(19) 0.0294(6) Uani 1 1 d . . .
H10 H -0.0105 -0.2153 0.2138 0.035 Uiso 1 1 calc R . .
C12 C 0.1266(3) -0.1406(2) 0.1668(2) 0.0325(6) Uani 1 1 d . . .
H11 H 0.1626 -0.1867 0.1796 0.039 Uiso 1 1 calc R . .
C13 C 0.1795(3) -0.0551(2) 0.1282(2) 0.0322(6) Uani 1 1 d . . .
H12 H 0.2509 -0.0438 0.1148 0.039 Uiso 1 1 calc R . .
C14 C 0.1286(2) 0.0123(2) 0.10961(19) 0.0288(6) Uani 1 1 d . . .
H13 H 0.1661 0.0706 0.0847 0.035 Uiso 1 1 calc R . .
C15 C 0.0206(2) -0.0041(2) 0.12725(18) 0.0254(6) Uani 1 1 d . . .
C16 C -0.0354(2) 0.0643(2) 0.10669(18) 0.0255(6) Uani 1 1 d . . .
C17 C -0.1488(2) 0.0351(2) 0.10865(18) 0.0263(6) Uani 1 1 d . . .
C18 C -0.2047(2) -0.0556(2) 0.14225(18) 0.0270(6) Uani 1 1 d . . .
C19 C 0.0289(2) 0.1663(2) 0.08196(19) 0.0281(6) Uani 1 1 d . . .
H14 H 0.0487 0.1567 0.0253 0.034 Uiso 1 1 calc R . .
H15 H -0.0221 0.2037 0.0721 0.034 Uiso 1 1 calc R . .
C20 C 0.2056(2) 0.3961(2) 0.0667(2) 0.0288(6) Uani 1 1 d . . .
C21 C 0.1540(3) 0.3799(3) -0.0241(2) 0.0374(7) Uani 1 1 d . . .
H16 H 0.1388 0.3185 -0.0591 0.045 Uiso 1 1 calc R . .
C22 C 0.1247(3) 0.4540(3) -0.0633(2) 0.0442(8) Uani 1 1 d . . .
H17 H 0.0899 0.4429 -0.1256 0.053 Uiso 1 1 calc R . .
C23 C 0.1453(3) 0.5442(3) -0.0133(2) 0.0398(8) Uani 1 1 d . . .
C24 C 0.1966(3) 0.5586(3) 0.0772(2) 0.0420(8) Uani 1 1 d . . .
H18 H 0.2112 0.6198 0.1124 0.050 Uiso 1 1 calc R . .
C25 C 0.2273(3) 0.4851(2) 0.1181(2) 0.0358(7) Uani 1 1 d . . .
H19 H 0.2626 0.4962 0.1804 0.043 Uiso 1 1 calc R . .
C26 C 0.1121(4) 0.6242(3) -0.0566(3) 0.0566(11) Uani 1 1 d . . .
H20 H 0.1193 0.6224 -0.1180 0.068 Uiso 1 1 calc R . .
H21 H 0.1633 0.6908 -0.0228 0.068 Uiso 1 1 calc R . .
H22 H 0.0321 0.6115 -0.0571 0.068 Uiso 1 1 calc R . .
C27 C 0.1217(3) 0.2717(2) 0.23456(19) 0.0294(6) Uani 1 1 d . . .
H23 H 0.0679 0.3057 0.2178 0.035 Uiso 1 1 calc R . .
H24 H 0.1968 0.3230 0.2697 0.035 Uiso 1 1 calc R . .
C28 C 0.0748(3) 0.1914(2) 0.29147(18) 0.0274(6) Uani 1 1 d . . .
C29 C 0.1347(3) 0.1296(2) 0.32546(18) 0.0267(6) Uani 1 1 d . . .
C30 C 0.2510(3) 0.1535(2) 0.32457(19) 0.0309(6) Uani 1 1 d . . .
H25 H 0.2899 0.2103 0.2986 0.037 Uiso 1 1 calc R . .
C31 C 0.3081(3) 0.0953(2) 0.3608(2) 0.0346(7) Uani 1 1 d . . .
H26 H 0.3863 0.1127 0.3605 0.042 Uiso 1 1 calc R . .
C32 C 0.2511(3) 0.0105(2) 0.3984(2) 0.0350(7) Uani 1 1 d . . .
H27 H 0.2912 -0.0292 0.4236 0.042 Uiso 1 1 calc R . .
C33 C 0.1380(3) -0.0159(2) 0.3990(2) 0.0312(6) Uani 1 1 d . . .
H28 H 0.1006 -0.0741 0.4242 0.037 Uiso 1 1 calc R . .
C34 C 0.0762(2) 0.0421(2) 0.36265(18) 0.0265(6) Uani 1 1 d . . .
C35 C -0.0426(3) 0.0152(2) 0.36200(18) 0.0270(6) Uani 1 1 d . . .
C36 C -0.0912(3) 0.0838(2) 0.34021(18) 0.0277(6) Uani 1 1 d . . .
C37 C -0.0303(3) 0.1737(2) 0.30749(18) 0.0276(6) Uani 1 1 d . . .
C38 C -0.1135(3) -0.0858(2) 0.38541(19) 0.0304(6) Uani 1 1 d . . .
H29 H -0.0786 -0.0907 0.4477 0.036 Uiso 1 1 calc R . .
H30 H -0.1923 -0.0896 0.3816 0.036 Uiso 1 1 calc R . .
C39 C -0.0340(3) 0.3333(2) 0.3407(2) 0.0419(8) Uani 1 1 d . . .
H31 H -0.0694 0.3286 0.3906 0.050 Uiso 1 1 calc R . .
H32 H -0.0460 0.3855 0.3065 0.050 Uiso 1 1 calc R . .
H33 H 0.0489 0.3508 0.3637 0.050 Uiso 1 1 calc R . .
C40 C -0.2850(3) 0.1134(2) 0.1170(2) 0.0354(7) Uani 1 1 d . . .
H34 H -0.3627 0.0612 0.0925 0.042 Uiso 1 1 calc R . .
H35 H -0.2855 0.1797 0.1064 0.042 Uiso 1 1 calc R . .
H36 H -0.2604 0.1127 0.1813 0.042 Uiso 1 1 calc R . .
C41 C -0.3961(3) -0.1351(3) 0.0570(2) 0.0451(8) Uani 1 1 d . . .
H37 H -0.4013 -0.2045 0.0492 0.054 Uiso 1 1 calc R . .
H38 H -0.3662 -0.0997 0.0098 0.054 Uiso 1 1 calc R . .
H39 H -0.4729 -0.1359 0.0536 0.054 Uiso 1 1 calc R . .
C42 C -0.2313(3) 0.1266(3) 0.3910(2) 0.0376(7) Uani 1 1 d . . .
H40 H -0.1681 0.1575 0.4451 0.045 Uiso 1 1 calc R . .
H41 H -0.3030 0.0897 0.4075 0.045 Uiso 1 1 calc R . .
H42 H -0.2405 0.1795 0.3563 0.045 Uiso 1 1 calc R . .
C43 C 0.1376(3) 0.6586(3) 0.3803(3) 0.0470(8) Uani 1 1 d . . .
H44 H 0.0647 0.6748 0.3659 0.041 Uiso 1 1 d . . .
C44 C 0.5283(3) 0.8740(3) 0.2825(3) 0.0421(8) Uani 1 1 d . . .
H43 H 0.5984 0.9019 0.2677 0.041 Uiso 1 1 d . . .
C45 C 0.5708(4) 0.3079(3) 0.2443(3) 0.0591(11) Uani 1 1 d . . .
H45 H 0.5258 0.3458 0.2208 0.041 Uiso 1 1 d . . .
C46 C 0.5298(8) 0.5361(7) -0.0046(7) 0.063(2) Uani 0.50 1 d P . .
H46 H 0.5973 0.5873 -0.0250 0.041 Uiso 0.50 1 d P . .

loop_
_atom_site_aniso_label
_atom_site_aniso_U_11
_atom_site_aniso_U_22
_atom_site_aniso_U_33
_atom_site_aniso_U_23
_atom_site_aniso_U_13
_atom_site_aniso_U_12
Cl1 0.0761(8) 0.0366(5) 0.0919(9) 0.0023(5) 0.0371(7) 0.0109(5)
Cl2 0.0639(6) 0.0861(8) 0.0363(5) 0.0057(5) 0.0090(4) 0.0305(6)
Cl3 0.0681(7) 0.0554(6) 0.0451(5) 0.0042(4) 0.0283(5) 0.0073(5)
Cl4 0.0801(9) 0.0986(10) 0.1271(13) 0.0497(9) 0.0262(8) 0.0648(8)
Cl5 0.0994(10) 0.0453(6) 0.1101(11) -0.0056(6) 0.0582(9) 0.0048(6)
Cl6 0.0577(7) 0.0961(9) 0.0584(7) 0.0311(6) 0.0038(5) -0.0016(6)
Cl7 0.1273(16) 0.0911(12) 0.375(4) 0.0628(18) 0.177(2) 0.0474(12)
Cl8 0.0807(9) 0.0797(8) 0.0712(8) -0.0074(6) 0.0158(6) 0.0266(7)
Cl9 0.1299(14) 0.0774(9) 0.0767(9) -0.0130(7) -0.0272(9) 0.0426(9)
Cl10 0.0726(18) 0.155(3) 0.0805(19) 0.047(2) 0.0169(15) 0.046(2)
Cl11 0.160(4) 0.078(2) 0.126(3) -0.008(2) 0.047(3) 0.040(2)
Cl12 0.097(2) 0.102(2) 0.0586(15) 0.0087(14) 0.0053(14) 0.0373(18)
S1 0.0291(4) 0.0250(3) 0.0374(4) 0.0060(3) 0.0025(3) 0.0086(3)
S2 0.0245(3) 0.0267(3) 0.0285(4) 0.0031(3) 0.0060(3) 0.0084(3)
O1 0.0395(12) 0.0302(11) 0.0528(14) 0.0052(10) 0.0129(11) 0.0168(10)
O2 0.0338(12) 0.0354(12) 0.0432(13) 0.0123(10) -0.0034(10) 0.0069(10)
O3 0.0372(12) 0.0340(11) 0.0397(12) 0.0041(9) 0.0194(10) 0.0147(9)
O4 0.0261(10) 0.0337(11) 0.0378(12) 0.0052(9) 0.0008(9) 0.0077(9)
O5 0.0296(11) 0.0319(11) 0.0351(11) 0.0006(9) 0.0081(9) 0.0106(9)
O6 0.0236(10) 0.0342(11) 0.0299(11) 0.0021(8) 0.0058(8) 0.0092(8)
O7 0.0394(12) 0.0297(11) 0.0328(11) 0.0040(8) 0.0082(9) 0.0185(9)
O8 0.0314(11) 0.0403(12) 0.0331(11) 0.0107(9) 0.0104(9) 0.0194(9)
N1 0.0290(12) 0.0226(11) 0.0270(12) 0.0021(9) 0.0025(10) 0.0065(10)
N2 0.0262(12) 0.0247(11) 0.0217(11) 0.0002(9) 0.0042(9) 0.0074(9)
C1 0.0304(15) 0.0236(13) 0.0323(15) 0.0049(11) 0.0025(12) 0.0077(12)
C2 0.0425(19) 0.0412(18) 0.0276(16) 0.0005(13) 0.0046(14) -0.0007(15)
C3 0.049(2) 0.0430(19) 0.0371(18) 0.0038(14) 0.0151(16) 0.0069(16)
C4 0.0346(16) 0.0280(15) 0.0463(19) 0.0090(13) 0.0080(14) 0.0131(13)
C5 0.0311(17) 0.0374(18) 0.056(2) -0.0141(16) 0.0000(15) 0.0052(14)
C6 0.0372(18) 0.0343(17) 0.053(2) -0.0142(15) 0.0070(16) 0.0083(14)
C7 0.0387(19) 0.047(2) 0.064(3) 0.0105(18) 0.0126(18) 0.0154(16)
C8 0.0266(14) 0.0267(14) 0.0290(15) 0.0003(11) 0.0040(11) 0.0062(11)
C9 0.0270(14) 0.0259(13) 0.0222(13) -0.0011(10) 0.0028(11) 0.0075(11)
C10 0.0247(13) 0.0259(13) 0.0202(13) -0.0030(10) 0.0013(10) 0.0081(11)
C11 0.0320(15) 0.0287(14) 0.0251(14) 0.0008(11) 0.0042(11) 0.0117(12)
C12 0.0330(15) 0.0358(16) 0.0310(15) 0.0016(12) 0.0056(12) 0.0178(13)
C13 0.0280(15) 0.0398(16) 0.0278(15) -0.0016(12) 0.0056(12) 0.0140(13)
C14 0.0283(14) 0.0304(14) 0.0240(14) -0.0009(11) 0.0057(11) 0.0086(12)
C15 0.0239(13) 0.0273(13) 0.0206(13) -0.0029(10) 0.0018(10) 0.0083(11)
C16 0.0243(13) 0.0271(13) 0.0209(13) -0.0013(10) 0.0023(10) 0.0080(11)
C17 0.0272(14) 0.0307(14) 0.0200(13) 0.0019(10) 0.0028(10) 0.0125(12)
C18 0.0226(13) 0.0305(14) 0.0239(13) -0.0006(11) 0.0040(11) 0.0079(11)
C19 0.0252(14) 0.0314(14) 0.0231(13) 0.0023(11) 0.0026(11) 0.0084(12)
C20 0.0255(14) 0.0303(14) 0.0291(14) 0.0060(11) 0.0079(11) 0.0088(11)
C21 0.0375(17) 0.0356(16) 0.0315(16) 0.0058(13) 0.0058(13) 0.0079(14)
C22 0.0403(18) 0.050(2) 0.0339(17) 0.0169(15) 0.0030(14) 0.0112(16)
C23 0.0299(16) 0.0422(18) 0.052(2) 0.0224(15) 0.0160(14) 0.0145(14)
C24 0.048(2) 0.0362(17) 0.048(2) 0.0109(15) 0.0178(16) 0.0195(15)
C25 0.0441(18) 0.0328(16) 0.0307(16) 0.0063(12) 0.0099(14) 0.0153(14)
C26 0.045(2) 0.057(2) 0.079(3) 0.042(2) 0.025(2) 0.0251(19)
C27 0.0380(16) 0.0247(13) 0.0261(14) 0.0016(11) 0.0102(12) 0.0121(12)
C28 0.0321(15) 0.0229(13) 0.0224(13) -0.0015(10) 0.0041(11) 0.0078(11)
C29 0.0322(15) 0.0247(13) 0.0190(13) -0.0015(10) 0.0033(11) 0.0092(11)
C30 0.0320(15) 0.0283(14) 0.0259(14) 0.0000(11) 0.0032(12) 0.0077(12)
C31 0.0293(15) 0.0356(16) 0.0336(16) 0.0015(13) 0.0021(12) 0.0110(13)
C32 0.0363(16) 0.0308(15) 0.0348(16) 0.0041(12) 0.0014(13) 0.0146(13)
C33 0.0339(15) 0.0257(14) 0.0293(15) 0.0043(11) 0.0021(12) 0.0099(12)
C34 0.0298(14) 0.0246(13) 0.0212(13) -0.0020(10) 0.0025(11) 0.0093(11)
C35 0.0329(15) 0.0236(13) 0.0211(13) 0.0015(10) 0.0045(11) 0.0091(11)
C36 0.0300(14) 0.0287(14) 0.0220(13) -0.0010(11) 0.0060(11) 0.0101(12)
C37 0.0343(15) 0.0245(13) 0.0223(13) -0.0010(10) 0.0055(11) 0.0112(12)
C38 0.0363(16) 0.0266(14) 0.0252(14) 0.0024(11) 0.0086(12) 0.0090(12)
C39 0.057(2) 0.0301(16) 0.0455(19) 0.0027(14) 0.0178(16) 0.0227(15)
C40 0.0329(16) 0.0376(17) 0.0405(17) 0.0061(13) 0.0115(13) 0.0181(13)
C41 0.0256(15) 0.055(2) 0.0417(19) -0.0116(16) -0.0010(14) 0.0088(15)
C42 0.0371(17) 0.0404(17) 0.0408(18) 0.0041(14) 0.0150(14) 0.0189(14)
C43 0.0413(19) 0.056(2) 0.051(2) 0.0059(17) 0.0161(16) 0.0255(17)
C44 0.0330(17) 0.0399(18) 0.054(2) 0.0101(15) 0.0135(15) 0.0132(14)
C45 0.047(2) 0.060(2) 0.087(3) 0.024(2) 0.026(2) 0.032(2)
C46 0.054(5) 0.062(5) 0.067(6) 0.009(4) 0.030(4) 0.008(4)

loop_
_atom_type_symbol
_atom_type_description
_atom_type_scat_dispersion_real
_atom_type_scat_dispersion_imag
_atom_type_scat_source
C C 0.0033 0.0016 'International Tables Vol C Tables 4.2.6.8 and 6.1.1.4'
H H 0.0000 0.0000 'International Tables Vol C Tables 4.2.6.8 and 6.1.1.4'
Cl Cl 0.1484 0.1585 'International Tables Vol C Tables 4.2.6.8 and 6.1.1.4'
N N 0.0061 0.0033 'International Tables Vol C Tables 4.2.6.8 and 6.1.1.4'
O O 0.0106 0.0060 'International Tables Vol C Tables 4.2.6.8 and 6.1.1.4'
S S 0.1246 0.1234 'International Tables Vol C Tables 4.2.6.8 and 6.1.1.4'

loop_
_geom_angle_atom_site_label_1
_geom_angle_atom_site_label_2
_geom_angle_atom_site_label_3
_geom_angle
_geom_angle_site_symmetry_1
_geom_angle_site_symmetry_3
_geom_angle_publ_flag
Cl11 Cl10 C46 44.4(3) . . ?
Cl11 Cl10 C46 53.3(3) . 2_665 ?
C46 Cl10 C46 31.2(5) . 2_665 ?
Cl11 Cl10 Cl12 98.0(2) . 2_665 ?
C46 Cl10 Cl12 56.6(4) . 2_665 ?
C46 Cl10 Cl12 48.3(3) 2_665 2_665 ?
Cl12 Cl11 C46 83.8(6) . . ?
Cl12 Cl11 Cl10 150.3(3) . . ?
C46 Cl11 Cl10 70.8(5) . . ?
Cl12 Cl11 C46 74.9(4) . 2_665 ?
C46 Cl11 C46 38.8(6) . 2_665 ?
Cl10 Cl11 C46 75.6(4) . 2_665 ?
Cl11 Cl12 C46 48.4(4) . . ?
Cl11 Cl12 C46 63.5(4) . 2_665 ?
C46 Cl12 C46 34.9(5) . 2_665 ?
Cl11 Cl12 Cl10 111.0(3) . 2_665 ?
C46 Cl12 Cl10 64.8(4) . 2_665 ?
C46 Cl12 Cl10 51.5(4) 2_665 2_665 ?
O2 S1 O1 118.76(15) . . ?
O2 S1 N1 106.90(13) . . ?
O1 S1 N1 106.69(14) . . ?
O2 S1 C1 108.69(15) . . ?
O1 S1 C1 107.78(14) . . ?
N1 S1 C1 107.53(14) . . ?
O3 S2 O4 119.32(14) . . ?
O3 S2 N2 107.48(12) . . ?
O4 S2 N2 106.67(13) . . ?
O3 S2 C20 107.06(14) . . ?
O4 S2 C20 107.32(14) . . ?
N2 S2 C20 108.65(13) . . ?
C36 O5 C42 116.9(2) . . ?
C18 O6 C41 111.6(2) . . ?
C37 O7 C39 113.1(2) . . ?
C17 O8 C40 120.7(2) . . ?
C38 N1 C8 116.8(2) . . ?
C38 N1 S1 115.93(19) . . ?
C8 N1 S1 114.42(18) . . ?
C27 N2 C19 116.3(2) . . ?
C27 N2 S2 115.54(18) . . ?
C19 N2 S2 115.32(18) . . ?
C2 C1 C6 120.3(3) . . ?
C2 C1 S1 120.3(2) . . ?
C6 C1 S1 119.2(3) . . ?
C1 C2 C3 119.1(3) . . ?
C4 C3 C2 121.7(3) . . ?
C3 C4 C5 117.9(3) . . ?
C3 C4 C7 121.7(3) . . ?
C5 C4 C7 120.3(3) . . ?
C6 C5 C4 121.6(3) . . ?
C5 C6 C1 119.3(3) . . ?
N1 C8 C9 110.9(2) . . ?
C18 C9 C10 118.7(3) . . ?
C18 C9 C8 120.4(3) . . ?
C10 C9 C8 120.9(3) . . ?
C15 C10 C11 118.9(3) . . ?
C15 C10 C9 119.4(3) . . ?
C11 C10 C9 121.7(3) . . ?
C12 C11 C10 120.6(3) . . ?
C11 C12 C13 120.5(3) . . ?
C14 C13 C12 120.4(3) . . ?
C13 C14 C15 120.9(3) . . ?
C14 C15 C10 118.7(3) . . ?
C14 C15 C16 121.8(3) . . ?
C10 C15 C16 119.5(3) . . ?
C17 C16 C15 119.1(3) . . ?
C17 C16 C19 120.5(3) . . ?
C15 C16 C19 120.5(2) . . ?
O8 C17 C16 117.7(3) . . ?
O8 C17 C18 122.0(3) . . ?
C16 C17 C18 120.2(3) . . ?
C9 C18 O6 119.6(3) . . ?
C9 C18 C17 121.3(3) . . ?
O6 C18 C17 119.0(3) . . ?
N2 C19 C16 112.4(2) . . ?
C25 C20 C21 120.5(3) . . ?
C25 C20 S2 120.6(2) . . ?
C21 C20 S2 118.9(2) . . ?
C22 C21 C20 119.5(3) . . ?
C21 C22 C23 121.3(3) . . ?
C24 C23 C22 118.2(3) . . ?
C24 C23 C26 120.9(4) . . ?
C22 C23 C26 120.9(4) . . ?
C23 C24 C25 121.5(3) . . ?
C20 C25 C24 119.0(3) . . ?
N2 C27 C28 111.6(2) . . ?
C37 C28 C29 118.7(3) . . ?
C37 C28 C27 119.5(3) . . ?
C29 C28 C27 121.7(3) . . ?
C30 C29 C34 119.0(3) . . ?
C30 C29 C28 121.9(3) . . ?
C34 C29 C28 119.1(3) . . ?
C31 C30 C29 120.8(3) . . ?
C30 C31 C32 120.1(3) . . ?
C33 C32 C31 120.7(3) . . ?
C32 C33 C34 121.0(3) . . ?
C33 C34 C29 118.4(3) . . ?
C33 C34 C35 121.8(3) . . ?
C29 C34 C35 119.8(3) . . ?
C36 C35 C34 118.5(3) . . ?
C36 C35 C38 120.2(3) . . ?
C34 C35 C38 121.3(3) . . ?
C35 C36 O5 119.1(3) . . ?
C35 C36 C37 120.7(3) . . ?
O5 C36 C37 119.6(3) . . ?
C28 C37 O7 120.7(3) . . ?
C28 C37 C36 121.3(3) . . ?
O7 C37 C36 117.7(3) . . ?
N1 C38 C35 112.6(2) . . ?
Cl3 C43 Cl1 110.0(2) . . ?
Cl3 C43 Cl2 110.3(2) . . ?
Cl1 C43 Cl2 109.8(2) . . ?
Cl4 C44 Cl5 112.3(2) . . ?
Cl4 C44 Cl6 110.1(2) . . ?
Cl5 C44 Cl6 108.4(2) . . ?
Cl9 C45 Cl8 110.6(3) . . ?
Cl9 C45 Cl7 109.7(3) . . ?
Cl8 C45 Cl7 110.5(3) . . ?
C46 C46 Cl11 92.7(11) 2_665 . ?
C46 C46 Cl12 79.7(10) 2_665 . ?
Cl11 C46 Cl12 47.7(4) . . ?
C46 C46 Cl11 48.6(9) 2_665 2_665 ?
Cl11 C46 Cl11 141.2(6) . 2_665 ?
Cl12 C46 Cl11 113.1(6) . 2_665 ?
C46 C46 Cl10 91.9(12) 2_665 . ?
Cl11 C46 Cl10 64.8(5) . . ?
Cl12 C46 Cl10 111.0(6) . . ?
Cl11 C46 Cl10 109.9(6) 2_665 . ?
C46 C46 Cl12 65.4(10) 2_665 2_665 ?
Cl11 C46 Cl12 130.4(7) . 2_665 ?
Cl12 C46 Cl12 145.1(5) . 2_665 ?
Cl11 C46 Cl12 41.6(3) 2_665 2_665 ?
Cl10 C46 Cl12 71.8(4) . 2_665 ?
C46 C46 Cl10 56.9(10) 2_665 2_665 ?
Cl11 C46 Cl10 112.4(6) . 2_665 ?
Cl12 C46 Cl10 66.9(4) . 2_665 ?
Cl11 C46 Cl10 51.0(4) 2_665 2_665 ?
Cl10 C46 Cl10 148.8(5) . 2_665 ?
Cl12 C46 Cl10 92.6(5) 2_665 2_665 ?

loop_
_geom_bond_atom_site_label_1
_geom_bond_atom_site_label_2
_geom_bond_distance
_geom_bond_site_symmetry_2
_geom_bond_publ_flag
Cl1 C43 1.758(4) . ?
Cl2 C43 1.762(4) . ?
Cl3 C43 1.750(4) . ?
Cl4 C44 1.721(4) . ?
Cl5 C44 1.741(4) . ?
Cl6 C44 1.756(4) . ?
Cl7 C45 1.744(4) . ?
Cl8 C45 1.741(5) . ?
Cl9 C45 1.721(5) . ?
Cl10 Cl11 1.668(6) . ?
Cl10 C46 1.741(11) . ?
Cl10 C46 2.077(11) 2_665 ?
Cl10 Cl12 2.112(6) 2_665 ?
Cl11 Cl12 1.277(5) . ?
Cl11 C46 1.291(10) . ?
Cl11 C46 1.720(11) 2_665 ?
Cl12 C46 1.715(10) . ?
Cl12 C46 1.856(10) 2_665 ?
Cl12 Cl10 2.112(6) 2_665 ?
S1 O2 1.434(2) . ?
S1 O1 1.439(2) . ?
S1 N1 1.644(2) . ?
S1 C1 1.760(3) . ?
S2 O3 1.431(2) . ?
S2 O4 1.433(2) . ?
S2 N2 1.641(2) . ?
S2 C20 1.766(3) . ?
O5 C36 1.380(4) . ?
O5 C42 1.433(4) . ?
O6 C18 1.391(3) . ?
O6 C41 1.436(4) . ?
O7 C37 1.384(4) . ?
O7 C39 1.444(4) . ?
O8 C17 1.374(3) . ?
O8 C40 1.444(4) . ?
N1 C38 1.492(4) . ?
N1 C8 1.494(4) . ?
N2 C27 1.488(3) . ?
N2 C19 1.494(3) . ?
C1 C2 1.378(5) . ?
C1 C6 1.386(4) . ?
C2 C3 1.392(5) . ?
C3 C4 1.376(5) . ?
C4 C5 1.386(5) . ?
C4 C7 1.507(5) . ?
C5 C6 1.382(5) . ?
C8 C9 1.510(4) . ?
C9 C18 1.374(4) . ?
C9 C10 1.432(4) . ?
C10 C15 1.422(4) . ?
C10 C11 1.425(4) . ?
C11 C12 1.370(4) . ?
C12 C13 1.404(5) . ?
C13 C14 1.372(4) . ?
C14 C15 1.422(4) . ?
C15 C16 1.436(4) . ?
C16 C17 1.377(4) . ?
C16 C19 1.512(4) . ?
C17 C18 1.425(4) . ?
C20 C25 1.382(4) . ?
C20 C21 1.387(4) . ?
C21 C22 1.384(5) . ?
C22 C23 1.391(5) . ?
C23 C24 1.384(5) . ?
C23 C26 1.510(5) . ?
C24 C25 1.395(5) . ?
C27 C28 1.515(4) . ?
C28 C37 1.371(4) . ?
C28 C29 1.433(4) . ?
C29 C30 1.418(4) . ?
C29 C34 1.431(4) . ?
C30 C31 1.374(4) . ?
C31 C32 1.402(5) . ?
C32 C33 1.371(5) . ?
C33 C34 1.416(4) . ?
C34 C35 1.436(4) . ?
C35 C36 1.376(4) . ?
C35 C38 1.515(4) . ?
C36 C37 1.427(4) . ?
C46 C46 1.078(17) 2_665 ?
C46 Cl11 1.720(11) 2_665 ?
C46 Cl12 1.856(10) 2_665 ?
C46 Cl10 2.077(11) 2_665 ?
